data_7160932
loop_
_publ_author_name
'Toda, Yasunori'
'Soma, Yukinao'
'Horiba, Nobuteru'
'Koyama, Masato'
'Iwakuma, Fumiya'
'Matsumoto, Suguru'
'Sukegawa, Kimiya'
'Kikuchi, Ayaka'
'Suga, Hiroyuki'

_publ_section_title
;
 Chiral amine-urea mediated asymmetric inverse-electron-demand
 cycloadditions of cyclic nitrones with <i>o</i>-hydroxystyrenes.
;
_journal_issue 5
_journal_name_full 'Organic &amp; biomolecular chemistry'
_journal_page_first 1006
_journal_page_last 1010
_journal_paper_doi 10.1039/d5ob01989c
_journal_volume 24
_journal_year 2026
_chemical_absolute_configuration syn
_chemical_formula_sum 'C18 H19 N O3'
_chemical_formula_weight 297.34
_space_group_crystal_system orthorhombic
_space_group_IT_number 19
_space_group_name_Hall 'P 2ac 2ab'
_space_group_name_H-M_alt 'P 21 21 21'
_atom_sites_solution_hydrogens geom
_atom_sites_solution_primary direct
_atom_sites_solution_secondary difmap
_audit_update_record
;
2025-10-29 deposited with the CCDC.	2026-01-09 downloaded from the CCDC.
;
_cell_angle_alpha 90
_cell_angle_beta 90
_cell_angle_gamma 90
_cell_formula_units_Z 4
_cell_length_a 7.1857(10)
_cell_length_b 7.6402(11)
_cell_length_c 27.948(4)
_cell_measurement_reflns_used 37
_cell_measurement_temperature 93.(2)
_cell_measurement_theta_max 14.4858
_cell_measurement_theta_min 2.7740
_cell_volume 1534.4(4)
_computing_cell_refinement 'APEX2 v2010.11-3 (Bruker AXS)'
_computing_data_collection 'Bruker Instrument Service v2010.11.0.0'
_computing_data_reduction 'SAINT V7.68A (Bruker AXS, 2009)'
_computing_molecular_graphics 'XSHELL V6.3.1 (Bruker AXS)'
_computing_publication_material 'Generate Report (Bruker AXS)'
_computing_structure_refinement 'SHELXL-97 (Sheldrick, 2008)'
_computing_structure_solution 'SHELXS-97 (Sheldrick, 2008)'
_diffrn_ambient_temperature 93.(2)
_diffrn_detector_area_resol_mean 8.3333
_diffrn_measured_fraction_theta_full 1.000
_diffrn_measured_fraction_theta_max 1.000
_diffrn_measurement_device_type 'Bruker D8 goniometer'
_diffrn_measurement_method 'omega scans'
_diffrn_radiation_monochromator graphite
_diffrn_radiation_type MoK\a
_diffrn_radiation_wavelength 0.71073
_diffrn_reflns_av_R_equivalents 0.1107
_diffrn_reflns_av_sigmaI/netI 0.0843
_diffrn_reflns_limit_h_max 8
_diffrn_reflns_limit_h_min -8
_diffrn_reflns_limit_k_max 9
_diffrn_reflns_limit_k_min -9
_diffrn_reflns_limit_l_max 33
_diffrn_reflns_limit_l_min -33
_diffrn_reflns_number 14849
_diffrn_reflns_theta_full 25.05
_diffrn_reflns_theta_max 25.05
_diffrn_reflns_theta_min 1.46
_diffrn_source 'sealed tube'
_exptl_absorpt_coefficient_mu 0.088
_exptl_absorpt_correction_T_max 0.99
_exptl_absorpt_correction_T_min 0.89
_exptl_absorpt_correction_type multi-scan
_exptl_absorpt_process_details 'SADABS V2008/1 (Bruker AXS)'
_exptl_crystal_colour colourless
_exptl_crystal_density_diffrn 1.287
_exptl_crystal_density_method 'not measured'
_exptl_crystal_description plate
_exptl_crystal_F_000 632
_exptl_crystal_size_max 0.350
_exptl_crystal_size_mid 0.140
_exptl_crystal_size_min 0.090
_refine_diff_density_max 0.187
_refine_diff_density_min -0.177
_refine_ls_abs_structure_details 'Flack H D (1983), Acta Cryst. A39, 876-881'
_refine_ls_abs_structure_Flack -3.(2)
_refine_ls_extinction_coef 0.0140(16)
_refine_ls_extinction_method SHELXL
_refine_ls_goodness_of_fit_ref 0.997
_refine_ls_hydrogen_treatment mixed
_refine_ls_matrix_type full
_refine_ls_number_parameters 202
_refine_ls_number_reflns 2725
_refine_ls_number_restraints 0
_refine_ls_restrained_S_all 0.997
_refine_ls_R_factor_all 0.1233
_refine_ls_R_factor_gt 0.0539
_refine_ls_shift/su_max 0.003
_refine_ls_shift/su_mean 0.000
_refine_ls_structure_factor_coef Fsqd
_refine_ls_weighting_details 'calc w=1/[\s^2^(Fo^2^)+(0.0432P)^2^+0.0000P] where P=(Fo^2^+2Fc^2^)/3'
_refine_ls_weighting_scheme calc
_refine_ls_wR_factor_gt 0.0934
_refine_ls_wR_factor_ref 0.1166
_reflns_number_gt 1556
_reflns_number_total 2725
_reflns_threshold_expression >2sigma(I)
_cod_data_source_file d5ob01989c2.cif
_cod_data_source_block I
_cod_database_code 7160932

loop_
_space_group_symop_operation_xyz
'x, y, z'
'x+1/2, -y+1/2, -z'
'-x, y+1/2, -z+1/2'
'-x+1/2, -y, z+1/2'

loop_
_atom_site_type_symbol
_atom_site_label
_atom_site_fract_x
_atom_site_fract_y
_atom_site_fract_z
_atom_site_U_iso_or_equiv
_atom_site_adp_type
_atom_site_calc_flag
_atom_site_refinement_flags
_atom_site_occupancy
_atom_site_disorder_assembly
_atom_site_disorder_group
O O1 0.3091(4) 0.3276(3) 0.05182(8) 0.0610(8) Uani d . 1 . .
O O2 0.7120(4) 1.0048(3) 0.08389(8) 0.0546(7) Uani d . 1 . .
O O3 0.6262(3) 0.4680(3) 0.08679(9) 0.0536(7) Uani d . 1 . .
H H3 0.589 0.3643 0.0899 0.08 Uiso calc R 1 . .
N N1 0.7004(4) 1.1138(3) 0.12726(10) 0.0460(8) Uani d . 1 . .
C C1 0.1747(6) 0.2595(5) 0.01846(12) 0.0642(12) Uani d . 1 . .
H H1A 0.0506 0.2628 0.033 0.096 Uiso calc R 1 . .
H H1B 0.2066 0.1383 0.0104 0.096 Uiso calc R 1 . .
H H1C 0.1754 0.3308 -0.0107 0.096 Uiso calc R 1 . .
C C2 0.3140(6) 0.5064(5) 0.05663(12) 0.0469(10) Uani d . 1 . .
C C3 0.4786(5) 0.5736(5) 0.07437(12) 0.0430(10) Uani d . 1 . .
C C4 0.5048(5) 0.7537(5) 0.07890(11) 0.0417(10) Uani d . 1 . .
C C5 0.6901(5) 0.8196(4) 0.09617(11) 0.0458(9) Uani d . 1 . .
H H5 0.7919 0.7503 0.0808 0.055 Uiso calc R 1 . .
C C6 0.7136(5) 0.8149(4) 0.15025(11) 0.0448(9) Uani d . 1 . .
H H6A 0.8461 0.8024 0.1594 0.054 Uiso calc R 1 . .
H H6B 0.641 0.7183 0.1647 0.054 Uiso calc R 1 . .
C C7 0.6370(5) 0.9926(4) 0.16488(11) 0.0419(9) Uani d . 1 . .
H H7 0.4982 0.986 0.1629 0.05 Uiso calc R 1 . .
C C8 0.6864(5) 1.0510(5) 0.21456(13) 0.0461(10) Uani d . 1 . .
C C9 0.6144(5) 0.9617(5) 0.25353(13) 0.0562(11) Uani d . 1 . .
H H9 0.5357 0.8637 0.2483 0.067 Uiso calc R 1 . .
C C10 0.6544(6) 1.0119(6) 0.29974(14) 0.0638(12) Uani d . 1 . .
H H10 0.602 0.95 0.326 0.077 Uiso calc R 1 . .
C C11 0.7709(6) 1.1523(6) 0.30777(15) 0.0672(13) Uani d . 1 . .
H H11 0.7999 1.1872 0.3395 0.081 Uiso calc R 1 . .
C C12 0.1691(6) 0.6173(5) 0.04565(13) 0.0560(11) Uani d . 1 . .
H H12 0.0543 0.5717 0.0343 0.067 Uiso calc R 1 . .
C C13 0.1926(6) 0.7968(5) 0.05144(13) 0.0584(11) Uani d . 1 . .
H H13 0.0928 0.8737 0.044 0.07 Uiso calc R 1 . .
C C14 0.3571(5) 0.8640(5) 0.06760(12) 0.0498(10) Uani d . 1 . .
H H14 0.3708 0.987 0.0712 0.06 Uiso calc R 1 . .
C C15 0.8045(5) 1.1917(5) 0.22254(13) 0.0509(10) Uani d . 1 . .
C C16 0.8449(6) 1.2414(5) 0.26951(16) 0.0651(12) Uani d . 1 . .
H H16 0.9248 1.3383 0.2751 0.078 Uiso calc R 1 . .
C C17 0.8864(6) 1.2887(5) 0.18057(14) 0.0651(12) Uani d . 1 . .
H H17A 0.8108 1.3943 0.174 0.078 Uiso calc R 1 . .
H H17B 1.0142 1.3271 0.1886 0.078 Uiso calc R 1 . .
C C18 0.8918(6) 1.1749(5) 0.13656(14) 0.0599(11) Uani d . 1 . .
H H18A 0.9387 1.2427 0.1089 0.072 Uiso calc R 1 . .
H H18B 0.9755 1.0738 0.1418 0.072 Uiso calc R 1 . .

loop_
_atom_site_aniso_label
_atom_site_aniso_U_11
_atom_site_aniso_U_22
_atom_site_aniso_U_33
_atom_site_aniso_U_12
_atom_site_aniso_U_13
_atom_site_aniso_U_23
O1 0.074(2) 0.0442(16) 0.0644(17) -0.0030(17) -0.0264(16) -0.0070(13)
O2 0.0729(19) 0.0484(16) 0.0425(15) -0.0133(15) -0.0019(14) 0.0044(13)
O3 0.0578(17) 0.0418(15) 0.0612(17) 0.0056(14) -0.0062(15) -0.0022(14)
N1 0.050(2) 0.0416(17) 0.0464(18) -0.0095(17) -0.0044(17) 0.0007(15)
C1 0.079(3) 0.060(3) 0.053(2) -0.011(2) -0.022(2) -0.001(2)
C2 0.054(3) 0.044(2) 0.042(2) -0.002(2) -0.006(2) -0.0026(19)
C3 0.050(2) 0.043(3) 0.036(2) 0.006(2) -0.001(2) -0.0039(18)
C4 0.047(2) 0.048(2) 0.031(2) -0.007(2) 0.0016(19) 0.0002(18)
C5 0.050(2) 0.037(2) 0.050(2) -0.001(2) -0.002(2) 0.0006(18)
C6 0.051(2) 0.040(2) 0.043(2) -0.006(2) -0.0079(19) 0.0052(18)
C7 0.037(2) 0.043(2) 0.046(2) -0.006(2) -0.0010(18) 0.0007(18)
C8 0.041(2) 0.045(2) 0.052(2) 0.002(2) -0.007(2) -0.0089(18)
C9 0.055(3) 0.068(3) 0.046(3) -0.003(2) 0.005(2) -0.007(2)
C10 0.059(3) 0.087(3) 0.044(3) 0.008(3) 0.001(2) -0.005(2)
C11 0.063(3) 0.088(4) 0.052(3) 0.016(3) -0.010(2) -0.021(3)
C12 0.051(3) 0.054(3) 0.064(3) -0.002(2) -0.019(2) 0.002(2)
C13 0.050(3) 0.052(3) 0.073(3) 0.006(2) -0.012(2) 0.006(2)
C14 0.054(3) 0.040(2) 0.055(2) 0.005(2) -0.006(2) 0.0036(19)
C15 0.048(2) 0.049(2) 0.057(2) 0.002(2) -0.014(2) -0.009(2)
C16 0.056(3) 0.062(3) 0.077(3) 0.007(2) -0.017(3) -0.018(3)
C17 0.067(3) 0.055(3) 0.073(3) -0.018(2) -0.019(2) 0.005(2)
C18 0.054(3) 0.058(3) 0.067(3) -0.015(2) -0.002(2) 0.015(2)

loop_
_atom_type_symbol
_atom_type_description
_atom_type_scat_dispersion_real
_atom_type_scat_dispersion_imag
_atom_type_scat_source
C C 0.0033 0.0016 'International Tables Vol C Tables 4.2.6.8 and 6.1.1.4'
H H 0.0000 0.0000 'International Tables Vol C Tables 4.2.6.8 and 6.1.1.4'
N N 0.0061 0.0033 'International Tables Vol C Tables 4.2.6.8 and 6.1.1.4'
O O 0.0106 0.0060 'International Tables Vol C Tables 4.2.6.8 and 6.1.1.4'

loop_
_geom_angle_atom_site_label_1
_geom_angle_atom_site_label_2
_geom_angle_atom_site_label_3
_geom_angle_site_symmetry_1
_geom_angle_site_symmetry_3
_geom_angle
_geom_angle_publ_flag
C2 O1 C1 . . 116.1(3) ?
C5 O2 N1 . . 110.3(2) ?
C3 O3 H3 . . 109.5 ?
C7 N1 O2 . . 104.4(2) ?
C7 N1 C18 . . 111.2(3) ?
O2 N1 C18 . . 105.7(3) ?
O1 C1 H1A . . 109.5 ?
O1 C1 H1B . . 109.5 ?
H1A C1 H1B . . 109.5 ?
O1 C1 H1C . . 109.5 ?
H1A C1 H1C . . 109.5 ?
H1B C1 H1C . . 109.5 ?
O1 C2 C12 . . 124.8(4) ?
O1 C2 C3 . . 115.3(4) ?
C12 C2 C3 . . 119.9(3) ?
O3 C3 C2 . . 122.1(3) ?
O3 C3 C4 . . 116.8(3) ?
C2 C3 C4 . . 121.0(4) ?
C14 C4 C3 . . 118.3(4) ?
C14 C4 C5 . . 123.1(3) ?
C3 C4 C5 . . 118.7(4) ?
O2 C5 C4 . . 110.1(3) ?
O2 C5 C6 . . 104.1(3) ?
C4 C5 C6 . . 114.2(3) ?
O2 C5 H5 . . 109.4 ?
C4 C5 H5 . . 109.4 ?
C6 C5 H5 . . 109.4 ?
C5 C6 C7 . . 101.9(3) ?
C5 C6 H6A . . 111.4 ?
C7 C6 H6A . . 111.4 ?
C5 C6 H6B . . 111.4 ?
C7 C6 H6B . . 111.4 ?
H6A C6 H6B . . 109.3 ?
N1 C7 C8 . . 113.6(3) ?
N1 C7 C6 . . 104.9(3) ?
C8 C7 C6 . . 115.4(3) ?
N1 C7 H7 . . 107.5 ?
C8 C7 H7 . . 107.5 ?
C6 C7 H7 . . 107.5 ?
C9 C8 C15 . . 118.9(3) ?
C9 C8 C7 . . 119.5(3) ?
C15 C8 C7 . . 121.6(3) ?
C10 C9 C8 . . 121.5(4) ?
C10 C9 H9 . . 119.3 ?
C8 C9 H9 . . 119.3 ?
C9 C10 C11 . . 119.7(4) ?
C9 C10 H10 . . 120.1 ?
C11 C10 H10 . . 120.1 ?
C16 C11 C10 . . 119.6(4) ?
C16 C11 H11 . . 120.2 ?
C10 C11 H11 . . 120.2 ?
C2 C12 C13 . . 119.3(4) ?
C2 C12 H12 . . 120.4 ?
C13 C12 H12 . . 120.4 ?
C14 C13 C12 . . 121.0(4) ?
C14 C13 H13 . . 119.5 ?
C12 C13 H13 . . 119.5 ?
C13 C14 C4 . . 120.5(4) ?
C13 C14 H14 . . 119.8 ?
C4 C14 H14 . . 119.8 ?
C8 C15 C16 . . 119.3(4) ?
C8 C15 C17 . . 119.6(3) ?
C16 C15 C17 . . 121.1(4) ?
C11 C16 C15 . . 121.1(4) ?
C11 C16 H16 . . 119.5 ?
C15 C16 H16 . . 119.5 ?
C18 C17 C15 . . 111.2(3) ?
C18 C17 H17A . . 109.4 ?
C15 C17 H17A . . 109.4 ?
C18 C17 H17B . . 109.4 ?
C15 C17 H17B . . 109.4 ?
H17A C17 H17B . . 108.0 ?
N1 C18 C17 . . 107.6(3) ?
N1 C18 H18A . . 110.2 ?
C17 C18 H18A . . 110.2 ?
N1 C18 H18B . . 110.2 ?
C17 C18 H18B . . 110.2 ?
H18A C18 H18B . . 108.5 ?

loop_
_geom_bond_atom_site_label_1
_geom_bond_atom_site_label_2
_geom_bond_site_symmetry_2
_geom_bond_distance
_geom_bond_publ_flag
O1 C2 . 1.373(4) ?
O1 C1 . 1.440(4) ?
O2 C5 . 1.464(4) ?
O2 N1 . 1.473(3) ?
O3 C3 . 1.378(4) ?
O3 H3 . 0.84 ?
N1 C7 . 1.473(4) ?
N1 C18 . 1.476(5) ?
C1 H1A . 0.98 ?
C1 H1B . 0.98 ?
C1 H1C . 0.98 ?
C2 C12 . 1.377(5) ?
C2 C3 . 1.381(5) ?
C3 C4 . 1.394(5) ?
C4 C14 . 1.392(5) ?
C4 C5 . 1.503(5) ?
C5 C6 . 1.521(4) ?
C5 H5 . 1.0 ?
C6 C7 . 1.521(4) ?
C6 H6A . 0.99 ?
C6 H6B . 0.99 ?
C7 C8 . 1.501(4) ?
C7 H7 . 1.0 ?
C8 C9 . 1.386(5) ?
C8 C15 . 1.388(4) ?
C9 C10 . 1.377(5) ?
C9 H9 . 0.95 ?
C10 C11 . 1.379(5) ?
C10 H10 . 0.95 ?
C11 C16 . 1.375(5) ?
C11 H11 . 0.95 ?
C12 C13 . 1.391(5) ?
C12 H12 . 0.95 ?
C13 C14 . 1.366(5) ?
C13 H13 . 0.95 ?
C14 H14 . 0.95 ?
C15 C16 . 1.397(5) ?
C15 C17 . 1.507(5) ?
C16 H16 . 0.95 ?
C17 C18 . 1.506(5) ?
C17 H17A . 0.99 ?
C17 H17B . 0.99 ?
C18 H18A . 0.99 ?
C18 H18B . 0.99 ?
